data_2104309
loop_
_publ_author_name
'Daszkiewicz, Marek'
'Gulay, Lubomir D.'
'Lychmanyuk, Olga S.'

_publ_section_title
;
 Ln~3~<i>M</i>~1{-~\d}<i>TX</i>~7~ -- quasi-isostructural compounds:
 stereochemistry and silver-ion motion in the Ln~3~Ag~1{-~\d}GeS~7~ (Ln
 = La--Nd, Sm, Gd--Er and Y; \d = 0.11--0.50) compounds
;
_journal_issue 2
_journal_name_full 'Acta Crystallographica Section B'
_journal_page_first 126
_journal_page_last 133
_journal_paper_doi 10.1107/S010876810900144X
_journal_volume 65
_journal_year 2009
_chemical_formula_moiety 'Ag0.59 Ge S7 Tb3'
_chemical_formula_sum 'Ag0.59 Ge S7 Tb3'
_chemical_formula_weight 836.87
_chemical_name_systematic
;
 ?
;
_space_group_IT_number 173
_symmetry_cell_setting hexagonal
_symmetry_space_group_name_Hall 'P 6c'
_symmetry_space_group_name_H-M 'P 63'
_atom_sites_solution_primary direct
_atom_sites_solution_secondary difmap
_audit_creation_method SHELXL-97
_cell_angle_alpha 90.00
_cell_angle_beta 90.00
_cell_angle_gamma 120.00
_cell_formula_units_Z 2
_cell_length_a 9.9003(14)
_cell_length_b 9.9003(14)
_cell_length_c 5.7654(12)
_cell_measurement_reflns_used 597
_cell_measurement_temperature 295(2)
_cell_measurement_theta_max 25.64
_cell_measurement_theta_min 4.12
_cell_volume 489.39(14)
_computing_cell_refinement 'CrysAlis RED'
_computing_data_collection 'CrysAlis CCD (Oxford Diffraction, 2007)'
_computing_data_reduction 'CrysAlis RED'
_computing_structure_refinement 'SHELXL-97 (Sheldrick, 1997)'
_computing_structure_solution 'SHELXS-97 (Sheldrick, 1997)'
_diffrn_ambient_temperature 295(2)
_diffrn_detector_area_resol_mean '1024x1024 with blocks 2x2, 33.133pixel/mm'
_diffrn_measured_fraction_theta_full 0.997
_diffrn_measured_fraction_theta_max 0.997
_diffrn_measurement_device_type 'KUMA KM-4 with area CCD detector'
_diffrn_measurement_method \w-scan
_diffrn_radiation_monochromator graphite
_diffrn_radiation_source 'fine-focus sealed tube'
_diffrn_radiation_type MoK\a
_diffrn_radiation_wavelength 0.71073
_diffrn_reflns_av_R_equivalents 0.0388
_diffrn_reflns_av_sigmaI/netI 0.0192
_diffrn_reflns_limit_h_max 12
_diffrn_reflns_limit_h_min -10
_diffrn_reflns_limit_k_max 12
_diffrn_reflns_limit_k_min -12
_diffrn_reflns_limit_l_max 6
_diffrn_reflns_limit_l_min -7
_diffrn_reflns_number 4229
_diffrn_reflns_theta_full 25.64
_diffrn_reflns_theta_max 25.64
_diffrn_reflns_theta_min 4.12
_diffrn_standards_number 0
_exptl_absorpt_coefficient_mu 27.008
_exptl_absorpt_correction_T_max 0.187
_exptl_absorpt_correction_T_min 0.044
_exptl_absorpt_correction_type numerical
_exptl_absorpt_process_details 'CrysAlis (Oxford Diffraction, 2007)'
_exptl_crystal_colour 'dark red'
_exptl_crystal_density_diffrn 5.679
_exptl_crystal_density_method 'not measured'
_exptl_crystal_description prism
_exptl_crystal_F_000 733
_exptl_crystal_size_max 0.12
_exptl_crystal_size_mid 0.11
_exptl_crystal_size_min 0.08
_refine_diff_density_max 0.842
_refine_diff_density_min -1.391
_refine_ls_abs_structure_details 'Flack H D (1983), Acta Cryst. A39, 876-881, 265 Friedel pairs'
_refine_ls_abs_structure_Flack 0.00(2)
_refine_ls_extinction_coef 0.0055(3)
_refine_ls_extinction_expression Fc^*^=kFc[1+0.001xFc^2^\l^3^/sin(2\q)]^-1/4^
_refine_ls_extinction_method SHELXL
_refine_ls_goodness_of_fit_ref 1.173
_refine_ls_hydrogen_treatment none
_refine_ls_matrix_type full
_refine_ls_number_parameters 39
_refine_ls_number_reflns 602
_refine_ls_number_restraints 1
_refine_ls_restrained_S_all 1.172
_refine_ls_R_factor_all 0.0170
_refine_ls_R_factor_gt 0.0169
_refine_ls_shift/su_max 0.001
_refine_ls_shift/su_mean <0.001
_refine_ls_structure_factor_coef Fsqd
_refine_ls_weighting_details 'calc w=1/[\s^2^(Fo^2^)+(0.0175P)^2^+1.1981P] where P=(Fo^2^+2Fc^2^)/3'
_refine_ls_weighting_scheme calc
_refine_ls_wR_factor_gt 0.0376
_refine_ls_wR_factor_ref 0.0376
_reflns_number_gt 597
_reflns_number_total 602
_reflns_threshold_expression >2sigma(I)
_cod_data_source_file bp5017.cif
_cod_data_source_block tb
_cod_depositor_comments
;
The following automatic conversions were performed:
'_symmetry_cell_setting' value 'Hexagonal' changed to 'hexagonal'
according to '/home/saulius/struct/CIF-dictionaries/cif_core.dic'
dictionary named 'cif_core.dic' version 2.4.1 from 2010-06-29.

Automatic conversion script
Id: cif_fix_enum 1527 2010-12-29 10:47:43Z saulius 

The following automatic conversions were performed:

'_symmetry_cell_setting' value 'Hexagonal' changed to 'hexagonal'
according to /home/saulius/struct/CIF-dictionaries/cif_core.dic
dictionary named 'cif_core.dic' version 2.4.1 from 2010-06-29.

Automatic conversion script
Id: cif_fix_values 1715 2011-07-08 13:25:40Z adriana 
;
_cod_database_code 2104309
_cod_database_fobs_code 2104309

loop_
_symmetry_equiv_pos_as_xyz
'x, y, z'
'-y, x-y, z'
'-x+y, -x, z'
'-x, -y, z+1/2'
'y, -x+y, z+1/2'
'x-y, x, z+1/2'

loop_
_atom_site_type_symbol
_atom_site_label
_atom_site_fract_x
_atom_site_fract_y
_atom_site_fract_z
_atom_site_U_iso_or_equiv
_atom_site_adp_type
_atom_site_calc_flag
_atom_site_refinement_flags
_atom_site_occupancy
_atom_site_disorder_assembly
_atom_site_disorder_group
Tb Tb 0.86677(3) 0.64133(3) 0.25005(13) 0.01415(13) Uani d . 1 . .
Ag Ag2 0.0000 0.0000 0.0324(9) 0.0939(17) Uani d SP 0.586(6) . .
Ge Ge1 0.3333 0.6667 0.33058(18) 0.0103(3) Uani d S 1 . .
S S1 0.3333 0.6667 0.9534(5) 0.0108(6) Uani d S 1 . .
S S2 0.90025(18) 0.7379(2) 0.7165(3) 0.0192(4) Uani d . 1 . .
S S3 0.57908(19) 0.47987(18) 0.9894(3) 0.0120(3) Uani d . 1 . .

loop_
_atom_site_aniso_label
_atom_site_aniso_U_11
_atom_site_aniso_U_22
_atom_site_aniso_U_33
_atom_site_aniso_U_12
_atom_site_aniso_U_13
_atom_site_aniso_U_23
Tb 0.01170(17) 0.01089(16) 0.0201(2) 0.00580(11) -0.00178(17) -0.00055(17)
Ag2 0.0111(8) 0.0111(8) 0.260(5) 0.0055(4) 0.000 0.000
Ge1 0.0112(4) 0.0112(4) 0.0084(6) 0.00560(18) 0.000 0.000
S1 0.0140(9) 0.0140(9) 0.0045(15) 0.0070(4) 0.000 0.000
S2 0.0128(7) 0.0251(8) 0.0216(10) 0.0109(6) -0.0018(7) -0.0106(8)
S3 0.0154(8) 0.0123(8) 0.0113(7) 0.0091(7) -0.0004(7) -0.0013(6)

loop_
_atom_type_symbol
_atom_type_description
_atom_type_scat_dispersion_real
_atom_type_scat_dispersion_imag
_atom_type_scat_source
S S 0.1246 0.1234 'International Tables Vol C Tables 4.2.6.8 and 6.1.1.4'
Ge Ge 0.1547 1.8001 'International Tables Vol C Tables 4.2.6.8 and 6.1.1.4'
Ag Ag -0.8971 1.1015 'International Tables Vol C Tables 4.2.6.8 and 6.1.1.4'
Tb Tb -0.1723 4.1537 'International Tables Vol C Tables 4.2.6.8 and 6.1.1.4'

loop_
_geom_angle_atom_site_label_1
_geom_angle_atom_site_label_2
_geom_angle_atom_site_label_3
_geom_angle_site_symmetry_1
_geom_angle_site_symmetry_3
_geom_angle
_geom_angle_publ_flag
S2 Tb S3 6_654 3_664 101.56(5) ?
S2 Tb S2 6_654 5_564 89.41(7) ?
S3 Tb S2 3_664 5_564 140.59(6) ?
S2 Tb S2 6_654 . 82.06(5) ?
S3 Tb S2 3_664 . 137.38(5) ?
S2 Tb S2 5_564 . 81.26(5) ?
S2 Tb S3 6_654 1_554 140.15(6) ?
S3 Tb S3 3_664 1_554 76.11(7) ?
S2 Tb S3 5_564 1_554 71.65(4) ?
S2 Tb S3 . 1_554 126.83(5) ?
S2 Tb S1 6_654 4_664 147.60(5) ?
S3 Tb S1 3_664 4_664 71.70(5) ?
S2 Tb S1 5_564 4_664 116.29(4) ?
S2 Tb S1 . 4_664 82.81(6) ?
S3 Tb S1 1_554 4_664 70.47(5) ?
S2 Tb S3 6_654 6_654 70.02(5) ?
S3 Tb S3 3_664 6_654 71.56(3) ?
S2 Tb S3 5_564 6_654 146.36(5) ?
S2 Tb S3 . 6_654 70.04(5) ?
S3 Tb S3 1_554 6_654 140.33(4) ?
S1 Tb S3 4_664 6_654 77.92(4) ?
S2 Tb S2 6_654 1_554 75.63(5) ?
S3 Tb S2 3_664 1_554 71.44(5) ?
S2 Tb S2 5_564 1_554 75.03(5) ?
S2 Tb S2 . 1_554 147.33(6) ?
S3 Tb S2 1_554 1_554 65.84(5) ?
S1 Tb S2 4_664 1_554 127.87(6) ?
S3 Tb S2 6_654 1_554 122.00(4) ?
S2 Tb Ag2 6_654 1_665 47.11(4) ?
S3 Tb Ag2 3_664 1_665 119.12(9) ?
S2 Tb Ag2 5_564 1_665 46.92(4) ?
S2 Tb Ag2 . 1_665 94.62(9) ?
S3 Tb Ag2 1_554 1_665 98.51(7) ?
S1 Tb Ag2 4_664 1_665 163.109(17) ?
S3 Tb Ag2 6_654 1_665 116.99(4) ?
S2 Tb Ag2 1_554 1_665 52.73(9) ?
S2 Tb Ag2 6_654 4_665 53.64(5) ?
S3 Tb Ag2 3_664 4_665 154.83(4) ?
S2 Tb Ag2 5_564 4_665 53.40(5) ?
S2 Tb Ag2 . 4_665 45.01(8) ?
S3 Tb Ag2 1_554 4_665 124.61(4) ?
S1 Tb Ag2 4_664 4_665 125.80(9) ?
S3 Tb Ag2 6_654 4_665 93.19(6) ?
S2 Tb Ag2 1_554 4_665 102.34(9) ?
Ag2 Tb Ag2 1_665 4_665 49.618(13) ?
S2 Ag2 S2 4_664 5_454 103.32(14) ?
S2 Ag2 S2 4_664 6_544 103.32(14) ?
S2 Ag2 S2 5_454 6_544 103.32(14) ?
S2 Ag2 Ag2 4_664 4 64.91(12) ?
S2 Ag2 Ag2 5_454 4 64.91(12) ?
S2 Ag2 Ag2 6_544 4 64.91(12) ?
S2 Ag2 Ag2 4_664 4_554 115.09(12) ?
S2 Ag2 Ag2 5_454 4_554 115.09(12) ?
S2 Ag2 Ag2 6_544 4_554 115.09(12) ?
Ag2 Ag2 Ag2 4 4_554 180.0 ?
S2 Ag2 S2 4_664 1_444 166.3(2) ?
S2 Ag2 S2 5_454 1_444 84.97(4) ?
S2 Ag2 S2 6_544 1_444 84.97(4) ?
Ag2 Ag2 S2 4 1_444 128.76(9) ?
Ag2 Ag2 S2 4_554 1_444 51.24(9) ?
S2 Ag2 S2 4_664 3_564 84.97(4) ?
S2 Ag2 S2 5_454 3_564 84.97(4) ?
S2 Ag2 S2 6_544 3_564 166.3(2) ?
Ag2 Ag2 S2 4 3_564 128.76(9) ?
Ag2 Ag2 S2 4_554 3_564 51.24(9) ?
S2 Ag2 S2 1_444 3_564 84.96(13) ?
S2 Ag2 S2 4_664 2_654 84.97(4) ?
S2 Ag2 S2 5_454 2_654 166.3(2) ?
S2 Ag2 S2 6_544 2_654 84.97(4) ?
Ag2 Ag2 S2 4 2_654 128.76(9) ?
Ag2 Ag2 S2 4_554 2_654 51.24(9) ?
S2 Ag2 S2 1_444 2_654 84.96(13) ?
S2 Ag2 S2 3_564 2_654 84.96(13) ?
S2 Ag2 Tb 4_664 2_655 54.11(5) ?
S2 Ag2 Tb 5_454 2_655 132.9(2) ?
S2 Ag2 Tb 6_544 2_655 55.18(6) ?
Ag2 Ag2 Tb 4 2_655 68.02(8) ?
Ag2 Ag2 Tb 4_554 2_655 111.98(8) ?
S2 Ag2 Tb 1_444 2_655 127.04(5) ?
S2 Ag2 Tb 3_564 2_655 126.11(5) ?
S2 Ag2 Tb 2_654 2_655 60.74(4) ?
S2 Ag2 Tb 4_664 1_445 132.9(2) ?
S2 Ag2 Tb 5_454 1_445 55.18(6) ?
S2 Ag2 Tb 6_544 1_445 54.11(5) ?
Ag2 Ag2 Tb 4 1_445 68.02(8) ?
Ag2 Ag2 Tb 4_554 1_445 111.98(8) ?
S2 Ag2 Tb 1_444 1_445 60.74(4) ?
S2 Ag2 Tb 3_564 1_445 127.04(5) ?
S2 Ag2 Tb 2_654 1_445 126.11(5) ?
Tb Ag2 Tb 2_655 1_445 106.85(9) ?
S2 Ag2 Tb 4_664 3_565 55.18(6) ?
S2 Ag2 Tb 5_454 3_565 54.11(5) ?
S2 Ag2 Tb 6_544 3_565 132.9(2) ?
Ag2 Ag2 Tb 4 3_565 68.02(8) ?
Ag2 Ag2 Tb 4_554 3_565 111.98(8) ?
S2 Ag2 Tb 1_444 3_565 126.11(5) ?
S2 Ag2 Tb 3_564 3_565 60.74(4) ?
S2 Ag2 Tb 2_654 3_565 127.04(5) ?
Tb Ag2 Tb 2_655 3_565 106.85(9) ?
Tb Ag2 Tb 1_445 3_565 106.85(9) ?
S2 Ag2 Tb 4_664 5_454 127.23(4) ?
S2 Ag2 Tb 5_454 5_454 52.73(6) ?
S2 Ag2 Tb 6_544 5_454 126.20(4) ?
Ag2 Ag2 Tb 4 5_454 117.63(8) ?
Ag2 Ag2 Tb 4_554 5_454 62.37(8) ?
S2 Ag2 Tb 1_444 5_454 50.06(5) ?
S2 Ag2 Tb 3_564 5_454 50.98(5) ?
S2 Ag2 Tb 2_654 5_454 113.61(16) ?
Tb Ag2 Tb 2_655 5_454 174.35(16) ?
Tb Ag2 Tb 1_445 5_454 76.283(11) ?
Tb Ag2 Tb 3_565 5_454 76.283(11) ?
S1 Ge1 S3 1_554 5_564 114.29(5) ?
S1 Ge1 S3 1_554 6_554 114.29(5) ?
S3 Ge1 S3 5_564 6_554 104.25(6) ?
S1 Ge1 S3 1_554 4_664 114.29(5) ?
S3 Ge1 S3 5_564 4_664 104.25(6) ?
S3 Ge1 S3 6_554 4_664 104.25(6) ?
Ge1 S1 Tb 1_556 6 113.62(5) ?
Ge1 S1 Tb 1_556 4_665 113.62(5) ?
Tb S1 Tb 6 4_665 105.02(6) ?
Ge1 S1 Tb 1_556 5_565 113.62(5) ?
Tb S1 Tb 6 5_565 105.02(6) ?
Tb S1 Tb 4_665 5_565 105.02(6) ?
Ag2 S2 Tb 4_665 5_565 78.77(5) ?
Ag2 S2 Tb 4_665 6_655 77.91(5) ?
Tb S2 Tb 5_565 6_655 149.29(7) ?
Ag2 S2 Tb 4_665 . 82.27(12) ?
Tb S2 Tb 5_565 . 98.72(6) ?
Tb S2 Tb 6_655 . 97.65(5) ?
Ag2 S2 Ag2 4_665 1_666 63.85(5) ?
Tb S2 Ag2 5_565 1_666 76.30(4) ?
Tb S2 Ag2 6_655 1_666 75.61(4) ?
Tb S2 Ag2 . 1_666 146.11(10) ?
Ag2 S2 Tb 4_665 1_556 130.37(13) ?
Tb S2 Tb 5_565 1_556 90.44(5) ?
Tb S2 Tb 6_655 1_556 89.63(5) ?
Tb S2 Tb . 1_556 147.33(6) ?
Ag2 S2 Tb 1_666 1_556 66.53(9) ?
Ge1 S3 Tb 4_665 2_656 90.96(5) ?
Ge1 S3 Tb 4_665 1_556 88.68(5) ?
Tb S3 Tb 2_656 1_556 109.07(6) ?
Ge1 S3 Tb 4_665 5_565 119.16(7) ?
Tb S3 Tb 2_656 5_565 144.01(6) ?
Tb S3 Tb 1_556 5_565 91.99(5) ?

loop_
_geom_bond_atom_site_label_1
_geom_bond_atom_site_label_2
_geom_bond_site_symmetry_2
_geom_bond_distance
_geom_bond_publ_flag
Tb S2 6_654 2.7693(15) ?
Tb S3 3_664 2.8051(17) ?
Tb S2 5_564 2.8147(16) ?
Tb S2 . 2.818(2) ?
Tb S3 1_554 2.8937(17) ?
Tb S1 4_664 2.9251(12) ?
Tb S3 6_654 2.9996(17) ?
Tb S2 1_554 3.189(2) ?
Tb Ag2 1_665 3.353(2) ?
Tb Ag2 4_665 3.509(3) ?
Ag2 S2 4_664 2.504(3) ?
Ag2 S2 5_454 2.504(3) ?
Ag2 S2 6_544 2.504(3) ?
Ag2 Ag2 4 2.8827(6) ?
Ag2 Ag2 4_554 2.8827(6) ?
Ag2 S2 1_444 2.909(4) ?
Ag2 S2 3_564 2.909(4) ?
Ag2 S2 2_654 2.909(4) ?
Ag2 Tb 2_655 3.353(2) ?
Ag2 Tb 1_445 3.353(2) ?
Ag2 Tb 3_565 3.353(2) ?
Ag2 Tb 5_454 3.509(3) ?
Ge1 S1 1_554 2.175(3) ?
Ge1 S3 5_564 2.2256(17) ?
Ge1 S3 6_554 2.2256(17) ?
Ge1 S3 4_664 2.2256(17) ?
S1 Ge1 1_556 2.175(3) ?
S1 Tb 6 2.9251(12) ?
S1 Tb 4_665 2.9251(12) ?
S1 Tb 5_565 2.9251(12) ?
S2 Ag2 4_665 2.504(3) ?
S2 Tb 5_565 2.7693(15) ?
S2 Tb 6_655 2.8147(16) ?
S2 Ag2 1_666 2.909(4) ?
S2 Tb 1_556 3.189(2) ?
S3 Ge1 4_665 2.2256(17) ?
S3 Tb 2_656 2.8051(17) ?
S3 Tb 1_556 2.8937(17) ?
S3 Tb 5_565 2.9996(17) ?
